data_1536761
loop_
_publ_author_name
'Prior, T.J.'
'Battle, P.D.'
'Couper, V.J.'

_publ_section_title
;
 Structural chemistry of the cation-ordered perovskites Sr2 Ca Mo1-x Tex
 O6 (0 <= x <= 1)
;
_journal_name_full 'Journal of Solid State Chemistry'
_journal_page_first 153
_journal_page_last 157
_journal_volume 178
_journal_year 2005
_chemical_formula_sum 'Ca O6 Sr2 Te'
_chemical_name_systematic 'Ca Sr2 (Te O6)'
_space_group_IT_number 14
_symmetry_space_group_name_Hall '-P 2yn'
_symmetry_space_group_name_H-M 'P 1 21/n 1'
_cell_angle_alpha 90
_cell_angle_beta 90.1945
_cell_angle_gamma 90
_cell_formula_units_Z 2
_cell_length_a 5.79919
_cell_length_b 5.83756
_cell_length_c 8.21749
_cell_volume 278.186
_citation_journal_id_ASTM JSSCBI
_cod_data_source_file Prior_JSSCBI_2005_1798.cif
_cod_data_source_block Ca1O6Sr2Te1
_cod_original_cell_volume 278.1861
_cod_original_sg_symbol_Hall '-P 2ybc (x-z,y,z)'
_cod_original_formula_sum 'Ca1 O6 Sr2 Te1'
_cod_database_code 1536761

loop_
_symmetry_equiv_pos_as_xyz
x,y,z
-x+1/2,y+1/2,-z+1/2
-x,-y,-z
x-1/2,-y-1/2,z-1/2

loop_
_atom_site_label
_atom_site_type_symbol
_atom_site_fract_x
_atom_site_fract_y
_atom_site_fract_z
_atom_site_occupancy
_atom_site_U_iso_or_equiv
O2 O-2 0.31085 0.73344 0.95897 1 0.0
Ca1 Ca+2 1 0.5 0 1 0.0
O1 O-2 0.23617 0.19414 0.96359 1 0.0
Te1 Te+6 0.5 0 0 1 0.0
Sr1 Sr+2 0.50704 0.53162 0.24858 1 0.0
O3 O-2 0.42859 0.98053 0.22773 1 0.0
